data_7248889
loop_
_publ_author_name
'Guo, Shuxian'
'Liu, Sihan'
'Wen, Xuemei'
'Cheng, Juan'
'Wang, Xin'
'Zeng, Hongmei'
'Zou, Guohong'
'Lin, Zhien'

_publ_section_title
;
 Solvent-free synthesis and optical properties of two open-framework metal
 oxalates with zeolitic ABW and diamondoid topologies
;
_journal_issue 26
_journal_name_full CrystEngComm
_journal_page_first 3463
_journal_page_last 3467
_journal_paper_doi 10.1039/D4CE00542B
_journal_volume 26
_journal_year 2024
_chemical_absolute_configuration unk
_chemical_formula_moiety 'C8 In2 O16, C9 H25 N3'
_chemical_formula_sum 'C17 H25 In2 N3 O16'
_chemical_formula_weight 757.04
_space_group_crystal_system monoclinic
_space_group_IT_number 4
_space_group_name_Hall 'P 2yb'
_space_group_name_H-M_alt 'P 1 21 1'
_atom_sites_solution_hydrogens geom
_atom_sites_solution_primary dual
_audit_creation_date 2024-05-21
_audit_creation_method
;
Olex2 1.2
(compiled 2018.05.29 svn.r3508 for OlexSys, GUI svn.r5506)
;
_audit_update_record
;
2024-05-30 deposited with the CCDC.	2024-06-19 downloaded from the CCDC.
;
_cell_angle_alpha 90
_cell_angle_beta 99.942(5)
_cell_angle_gamma 90
_cell_formula_units_Z 2
_cell_length_a 8.4592(5)
_cell_length_b 16.8623(5)
_cell_length_c 8.8757(4)
_cell_measurement_reflns_used 9969
_cell_measurement_temperature 293(2)
_cell_measurement_theta_max 27.488
_cell_measurement_theta_min 2.329
_cell_volume 1247.03(10)
_computing_cell_refinement 'SAINT V8.40B (?, 2016)'
_computing_data_reduction 'SAINT V8.40B (?, 2016)'
_computing_molecular_graphics 'Olex2 (Dolomanov et al., 2009)'
_computing_publication_material 'Olex2 (Dolomanov et al., 2009)'
_computing_structure_refinement 'ShelXL (Sheldrick, 2015)'
_computing_structure_solution 'ShelXT (Sheldrick, 2015)'
_diffrn_ambient_temperature 293(2)
_diffrn_measured_fraction_theta_full 1.000
_diffrn_measured_fraction_theta_max 1.000
_diffrn_measurement_device_type 'Bruker D8 Adventure'
_diffrn_radiation_type MoK\a
_diffrn_radiation_wavelength 0.71073
_diffrn_reflns_av_R_equivalents 0.0250
_diffrn_reflns_av_unetI/netI 0.0243
_diffrn_reflns_Laue_measured_fraction_full 1.000
_diffrn_reflns_Laue_measured_fraction_max 1.000
_diffrn_reflns_limit_h_max 10
_diffrn_reflns_limit_h_min -10
_diffrn_reflns_limit_k_max 21
_diffrn_reflns_limit_k_min -21
_diffrn_reflns_limit_l_max 11
_diffrn_reflns_limit_l_min -11
_diffrn_reflns_number 20821
_diffrn_reflns_point_group_measured_fraction_full 1.000
_diffrn_reflns_point_group_measured_fraction_max 0.999
_diffrn_reflns_theta_full 25.242
_diffrn_reflns_theta_max 27.501
_diffrn_reflns_theta_min 2.330
_exptl_absorpt_coefficient_mu 1.933
_exptl_absorpt_correction_T_max 0.7456
_exptl_absorpt_correction_T_min 0.6048
_exptl_absorpt_correction_type multi-scan
_exptl_absorpt_process_details
'SADABS-2016/2 (Bruker,2016/2) was used for absorption correction. wR2(int) was 0.0925 before and 0.0441 after correction. The Ratio of minimum to maximum transmission is 0.8112. The \l/2 correction factor is Not present.'
_exptl_crystal_colour 'clear colourless'
_exptl_crystal_colour_lustre clear
_exptl_crystal_colour_primary colourless
_exptl_crystal_density_diffrn 2.016
_exptl_crystal_description plate
_exptl_crystal_F_000 748
_exptl_crystal_size_max 0.49
_exptl_crystal_size_mid 0.18
_exptl_crystal_size_min 0.12
_refine_diff_density_max 0.804
_refine_diff_density_min -0.852
_refine_diff_density_rms 0.081
_refine_ls_abs_structure_details
;
 Flack x determined using 2620 quotients [(I+)-(I-)]/[(I+)+(I-)]
 (Parsons, Flack and Wagner, Acta Cryst. B69 (2013) 249-259).
;
_refine_ls_abs_structure_Flack 0.001(7)
_refine_ls_extinction_method none
_refine_ls_goodness_of_fit_ref 1.044
_refine_ls_hydrogen_treatment constr
_refine_ls_matrix_type full
_refine_ls_number_parameters 342
_refine_ls_number_reflns 5717
_refine_ls_number_restraints 1
_refine_ls_restrained_S_all 1.044
_refine_ls_R_factor_all 0.0198
_refine_ls_R_factor_gt 0.0188
_refine_ls_shift/su_max 0.000
_refine_ls_shift/su_mean 0.000
_refine_ls_structure_factor_coef Fsqd
_refine_ls_weighting_details 'w=1/[\s^2^(Fo^2^)+(0.0246P)^2^+0.4358P] where P=(Fo^2^+2Fc^2^)/3'
_refine_ls_weighting_scheme calc
_refine_ls_wR_factor_gt 0.0463
_refine_ls_wR_factor_ref 0.0466
_reflns_Friedel_coverage 0.932
_reflns_Friedel_fraction_full 0.999
_reflns_Friedel_fraction_max 0.997
_reflns_number_gt 5544
_reflns_number_total 5717
_reflns_threshold_expression 'I > 2\s(I)'
_cod_data_source_file d4ce00542b2.cif
_cod_data_source_block mo_g2_53_3_0m_a
_cod_depositor_comments 'Adding full bibliography for 7248888--7248889.cif.'
_cod_database_code 7248889
_shelx_shelxl_version_number 2018/3
_shelx_space_group_comment
;
The symmetry employed for this shelxl refinement is uniquely defined
by the following loop, which should always be used as a source of
symmetry information in preference to the above space-group names.
They are only intended as comments.
;
_shelx_estimated_absorpt_t_max 0.801
_shelx_estimated_absorpt_t_min 0.451
_olex2_refinement_description
;
1. Fixed Uiso
 At 1.2 times of:
  All C(H,H) groups, All N(H) groups
 At 1.5 times of:
  All C(H,H,H) groups
2. Uiso/Uaniso restraints and constraints
Uanis(N3) = Uanis(C15)
3.a Ternary CH refined with riding coordinates:
 N1(H1), N3(H3)
3.b Secondary CH2 refined with riding coordinates:
 C11(H11A,H11B), C12(H12A,H12B), C14(H14A,H14B), C15(H15A,H15B)
3.c Idealised Me refined as rotating group:
 C9(H9A,H9B,H9C), C10(H10A,H10B,H10C), C13(H13A,H13B,H13C), C16(H16A,H16B,
 H16C), C17(H17A,H17B,H17C)
;
_olex2_submission_special_instructions 'No special instructions were received'

loop_
_space_group_symop_operation_xyz
'x, y, z'
'-x, y+1/2, -z'

loop_
_atom_site_label
_atom_site_type_symbol
_atom_site_fract_x
_atom_site_fract_y
_atom_site_fract_z
_atom_site_U_iso_or_equiv
_atom_site_adp_type
_atom_site_occupancy
_atom_site_site_symmetry_order
_atom_site_calc_flag
_atom_site_refinement_flags_posn
_atom_site_refinement_flags_adp
_atom_site_refinement_flags_occupancy
_atom_site_disorder_assembly
_atom_site_disorder_group
In1 In 0.24927(3) 0.62415(2) 0.76267(3) 0.02172(7) Uani 1 1 d . . . . .
In2 In 0.24171(3) 0.35583(2) 0.17086(3) 0.02175(7) Uani 1 1 d . . . . .
O1 O 0.4774(4) 0.65641(17) 0.9077(4) 0.0281(6) Uani 1 1 d . . . . .
O2 O 0.6747(4) 0.74506(18) 0.9359(4) 0.0296(7) Uani 1 1 d . . . . .
O3 O 0.3348(4) 0.73183(17) 0.6511(4) 0.0288(7) Uani 1 1 d . . . . .
O4 O 0.5179(3) 0.82654(17) 0.6938(4) 0.0277(6) Uani 1 1 d . . . . .
O5 O 0.2109(4) 0.56042(18) 0.5540(4) 0.0326(7) Uani 1 1 d . . . . .
O6 O 0.4729(4) 0.5747(2) 0.5644(4) 0.0426(8) Uani 1 1 d . . . . .
O7 O 0.2410(4) 0.43401(18) 0.3615(4) 0.0320(7) Uani 1 1 d . . . . .
O8 O 0.4116(4) 0.5128(2) 0.2664(4) 0.0403(8) Uani 1 1 d . . . . .
O9 O 0.3634(4) 0.40198(17) -0.0073(4) 0.0293(6) Uani 1 1 d . . . . .
O10 O 0.3773(4) 0.50601(17) -0.1581(4) 0.0311(7) Uani 1 1 d . . . . .
O11 O 0.0923(3) 0.46107(18) 0.0653(4) 0.0332(7) Uani 1 1 d . . . . .
O12 O 0.1007(4) 0.56179(19) -0.0958(4) 0.0354(7) Uani 1 1 d . . . . .
O13 O 0.1694(4) 0.26692(18) 0.3346(4) 0.0300(7) Uani 1 1 d . . . . .
O14 O -0.0109(4) 0.17242(17) 0.3510(4) 0.0290(7) Uani 1 1 d . . . . .
O15 O 0.0096(4) 0.30830(19) 0.0592(4) 0.0347(8) Uani 1 1 d . . . . .
O16 O -0.1801(4) 0.22085(19) 0.0827(4) 0.0339(8) Uani 1 1 d . . . . .
C1 C 0.5440(5) 0.7170(2) 0.8689(5) 0.0224(8) Uani 1 1 d . . . . .
C2 C 0.4581(5) 0.7622(2) 0.7255(5) 0.0220(8) Uani 1 1 d . . . . .
C3 C 0.3422(5) 0.5474(2) 0.5064(5) 0.0274(8) Uani 1 1 d . . . . .
C4 C 0.3318(5) 0.4948(2) 0.3642(5) 0.0266(8) Uani 1 1 d . . . . .
C5 C 0.3132(5) 0.4672(2) -0.0677(5) 0.0230(8) Uani 1 1 d . . . . .
C6 C 0.1552(5) 0.4997(2) -0.0278(5) 0.0259(8) Uani 1 1 d . . . . .
C7 C 0.0451(5) 0.2288(2) 0.2856(5) 0.0244(8) Uani 1 1 d . . . . .
C8 C -0.0501(5) 0.2543(2) 0.1285(5) 0.0242(8) Uani 1 1 d . . . . .
N1 N 0.7393(5) 0.5344(3) 0.2587(5) 0.0463(11) Uani 1 1 d . . . . .
H1 H 0.631965 0.543338 0.283027 0.056 Uiso 1 1 calc R . . . .
N2 N 0.8204(6) 0.4027(3) 0.6010(6) 0.0529(12) Uani 1 1 d . . . . .
N3 N 0.5888(6) 0.2986(3) 0.6717(5) 0.0521(9) Uani 1 1 d . . . . .
H3 H 0.624367 0.310559 0.574846 0.063 Uiso 1 1 calc R . . . .
C9 C 0.8300(11) 0.6072(4) 0.2904(10) 0.080(2) Uani 1 1 d . . . . .
H9A H 0.931343 0.601955 0.256655 0.120 Uiso 1 1 calc GR . . . .
H9B H 0.847816 0.617458 0.398412 0.120 Uiso 1 1 calc GR . . . .
H9C H 0.770885 0.650364 0.237185 0.120 Uiso 1 1 calc GR . . . .
C10 C 0.7207(7) 0.5140(5) 0.0956(8) 0.0621(17) Uani 1 1 d . . . . .
H10A H 0.663564 0.555576 0.035503 0.093 Uiso 1 1 calc GR . . . .
H10B H 0.661733 0.465264 0.077092 0.093 Uiso 1 1 calc GR . . . .
H10C H 0.824677 0.507654 0.067681 0.093 Uiso 1 1 calc GR . . . .
C11 C 0.8148(7) 0.4649(4) 0.3556(7) 0.0502(13) Uani 1 1 d . . . . .
H11A H 0.756177 0.416642 0.323215 0.060 Uiso 1 1 calc R . . . .
H11B H 0.924815 0.457835 0.340430 0.060 Uiso 1 1 calc R . . . .
C12 C 0.8122(7) 0.4793(4) 0.5222(7) 0.0530(14) Uani 1 1 d . . . . .
H12A H 0.902925 0.512019 0.566037 0.064 Uiso 1 1 calc R . . . .
H12B H 0.714435 0.506851 0.534038 0.064 Uiso 1 1 calc R . . . .
C13 C 0.9842(9) 0.3724(4) 0.6218(9) 0.073(2) Uani 1 1 d . . . . .
H13A H 1.058321 0.415509 0.646374 0.110 Uiso 1 1 calc GR . . . .
H13B H 1.002182 0.347409 0.529058 0.110 Uiso 1 1 calc GR . . . .
H13C H 0.999818 0.334447 0.703555 0.110 Uiso 1 1 calc GR . . . .
C14 C 0.7611(10) 0.4120(5) 0.7451(7) 0.075(3) Uani 1 1 d . . . . .
H14A H 0.848574 0.429606 0.823310 0.090 Uiso 1 1 calc R . . . .
H14B H 0.679126 0.452820 0.732833 0.090 Uiso 1 1 calc R . . . .
C15 C 0.6947(7) 0.3399(4) 0.7960(6) 0.0521(9) Uani 1 1 d . . . . .
H15A H 0.634498 0.352598 0.876454 0.063 Uiso 1 1 calc R . . . .
H15B H 0.781775 0.304777 0.838778 0.063 Uiso 1 1 calc R . . . .
C16 C 0.6121(15) 0.2141(5) 0.7037(10) 0.104(4) Uani 1 1 d . . . . .
H16A H 0.724026 0.201431 0.713528 0.156 Uiso 1 1 calc GR . . . .
H16B H 0.552266 0.183961 0.621264 0.156 Uiso 1 1 calc GR . . . .
H16C H 0.575271 0.201378 0.797198 0.156 Uiso 1 1 calc GR . . . .
C17 C 0.4174(8) 0.3196(5) 0.6574(8) 0.078(2) Uani 1 1 d . . . . .
H17A H 0.381192 0.308240 0.751753 0.117 Uiso 1 1 calc GR . . . .
H17B H 0.355937 0.289198 0.576350 0.117 Uiso 1 1 calc GR . . . .
H17C H 0.403788 0.375109 0.634610 0.117 Uiso 1 1 calc GR . . . .

loop_
_atom_site_aniso_label
_atom_site_aniso_U_11
_atom_site_aniso_U_22
_atom_site_aniso_U_33
_atom_site_aniso_U_23
_atom_site_aniso_U_13
_atom_site_aniso_U_12
In1 0.02330(12) 0.01579(11) 0.02541(15) -0.00029(11) 0.00236(10) 0.00043(10)
In2 0.02194(12) 0.01804(11) 0.02551(15) 0.00171(10) 0.00473(10) 0.00008(11)
O1 0.0284(15) 0.0211(13) 0.0331(16) 0.0085(12) 0.0003(12) -0.0032(12)
O2 0.0280(15) 0.0243(14) 0.0335(18) 0.0031(13) -0.0025(13) -0.0042(12)
O3 0.0343(16) 0.0236(14) 0.0251(16) 0.0050(12) -0.0043(13) -0.0036(12)
O4 0.0251(14) 0.0248(13) 0.0312(16) 0.0072(12) -0.0006(12) -0.0022(11)
O5 0.0349(16) 0.0322(16) 0.0321(16) -0.0080(13) 0.0092(13) 0.0058(13)
O6 0.0384(18) 0.0419(18) 0.046(2) -0.0074(16) 0.0019(15) -0.0067(15)
O7 0.0394(18) 0.0229(14) 0.0355(17) -0.0063(12) 0.0117(14) -0.0006(13)
O8 0.0336(17) 0.053(2) 0.0380(19) -0.0069(16) 0.0161(15) -0.0067(15)
O9 0.0333(15) 0.0204(13) 0.0368(16) 0.0068(12) 0.0136(13) 0.0072(12)
O10 0.0346(16) 0.0239(14) 0.0383(18) 0.0088(13) 0.0158(14) 0.0044(12)
O11 0.0246(14) 0.0314(15) 0.0455(19) 0.0113(14) 0.0109(13) 0.0044(13)
O12 0.0302(15) 0.0314(16) 0.0469(19) 0.0160(14) 0.0132(14) 0.0111(13)
O13 0.0339(17) 0.0273(15) 0.0261(16) 0.0040(12) -0.0022(13) -0.0114(13)
O14 0.0307(15) 0.0249(15) 0.0285(16) 0.0078(12) -0.0026(13) -0.0083(12)
O15 0.0298(16) 0.0361(18) 0.0352(18) 0.0173(15) -0.0030(14) -0.0079(14)
O16 0.0317(16) 0.0337(17) 0.0328(18) 0.0098(14) -0.0048(14) -0.0108(14)
C1 0.0260(19) 0.0198(18) 0.021(2) -0.0020(15) 0.0032(16) 0.0019(15)
C2 0.0247(19) 0.0170(17) 0.025(2) 0.0010(15) 0.0059(16) 0.0013(14)
C3 0.032(2) 0.0200(18) 0.030(2) 0.0013(16) 0.0038(17) 0.0041(16)
C4 0.0244(19) 0.0250(19) 0.031(2) -0.0020(16) 0.0052(17) 0.0046(16)
C5 0.0234(18) 0.0190(17) 0.026(2) -0.0011(15) 0.0034(16) -0.0003(15)
C6 0.0239(19) 0.0229(19) 0.031(2) 0.0028(16) 0.0041(16) 0.0013(15)
C7 0.028(2) 0.0197(18) 0.026(2) -0.0003(16) 0.0040(17) -0.0030(16)
C8 0.027(2) 0.0195(17) 0.025(2) 0.0029(16) 0.0023(17) 0.0007(15)
N1 0.028(2) 0.059(3) 0.052(3) 0.006(2) 0.009(2) 0.0035(19)
N2 0.053(3) 0.058(3) 0.045(3) 0.003(2) 0.003(2) -0.015(2)
N3 0.061(2) 0.058(2) 0.0373(18) -0.0017(16) 0.0088(16) -0.0074(18)
C9 0.092(5) 0.049(4) 0.092(5) 0.005(4) -0.004(5) -0.013(4)
C10 0.036(3) 0.096(5) 0.054(4) 0.007(3) 0.007(3) 0.010(3)
C11 0.038(3) 0.060(3) 0.052(3) -0.002(3) 0.006(2) 0.009(3)
C12 0.046(3) 0.063(4) 0.051(3) -0.005(3) 0.010(3) 0.001(3)
C13 0.081(5) 0.074(5) 0.063(4) 0.010(4) 0.008(4) 0.017(4)
C14 0.098(6) 0.090(6) 0.039(3) -0.015(3) 0.018(4) -0.052(4)
C15 0.061(2) 0.058(2) 0.0373(18) -0.0017(16) 0.0088(16) -0.0074(18)
C16 0.195(11) 0.058(4) 0.073(5) 0.015(4) 0.060(6) 0.043(6)
C17 0.053(4) 0.125(7) 0.052(4) 0.018(4) 0.003(3) 0.005(4)

loop_
_atom_type_symbol
_atom_type_description
_atom_type_scat_dispersion_real
_atom_type_scat_dispersion_imag
_atom_type_scat_source
C C 0.0033 0.0016 'International Tables Vol C Tables 4.2.6.8 and 6.1.1.4'
H H 0.0000 0.0000 'International Tables Vol C Tables 4.2.6.8 and 6.1.1.4'
In In -0.7276 1.3100 'International Tables Vol C Tables 4.2.6.8 and 6.1.1.4'
N N 0.0061 0.0033 'International Tables Vol C Tables 4.2.6.8 and 6.1.1.4'
O O 0.0106 0.0060 'International Tables Vol C Tables 4.2.6.8 and 6.1.1.4'

loop_
_geom_angle_atom_site_label_1
_geom_angle_atom_site_label_2
_geom_angle_atom_site_label_3
_geom_angle
_geom_angle_site_symmetry_1
_geom_angle_site_symmetry_3
_geom_angle_publ_flag
O1 In1 O3 74.98(11) . . ?
O1 In1 O10 73.60(11) . 1_556 ?
O1 In1 O14 143.49(11) . 2_556 ?
O1 In1 O16 76.10(12) . 2_556 ?
O3 In1 O10 131.23(11) . 1_556 ?
O3 In1 O16 79.77(13) . 2_556 ?
O5 In1 O1 128.70(12) . . ?
O5 In1 O3 92.12(12) . . ?
O5 In1 O10 79.76(12) . 1_556 ?
O5 In1 O12 103.96(13) . 1_556 ?
O5 In1 O14 78.51(11) . 2_556 ?
O5 In1 O16 151.18(11) . 2_556 ?
O12 In1 O1 108.39(12) 1_556 . ?
O12 In1 O3 154.17(12) 1_556 . ?
O12 In1 O10 72.42(11) 1_556 1_556 ?
O12 In1 O14 82.67(12) 1_556 2_556 ?
O12 In1 O16 76.43(13) 1_556 2_556 ?
O14 In1 O3 80.88(11) 2_556 . ?
O14 In1 O10 141.63(11) 2_556 1_556 ?
O14 In1 O16 72.94(11) 2_556 2_556 ?
O16 In1 O10 126.08(12) 2_556 1_556 ?
O2 In2 O11 131.33(12) 2_646 . ?
O4 In2 O2 73.80(11) 2_646 2_646 ?
O4 In2 O11 141.37(11) 2_646 . ?
O4 In2 O13 80.12(11) 2_646 . ?
O7 In2 O2 151.79(12) . 2_646 ?
O7 In2 O4 80.68(11) . 2_646 ?
O7 In2 O9 114.83(12) . . ?
O7 In2 O11 76.67(12) . . ?
O7 In2 O13 82.03(12) . . ?
O7 In2 O15 117.17(13) . . ?
O9 In2 O2 76.66(11) . 2_646 ?
O9 In2 O4 88.22(12) . 2_646 ?
O9 In2 O11 73.82(11) . . ?
O9 In2 O13 157.79(11) . . ?
O9 In2 O15 107.55(12) . . ?
O13 In2 O2 81.94(12) . 2_646 ?
O13 In2 O11 126.25(12) . . ?
O15 In2 O2 80.16(12) . 2_646 ?
O15 In2 O4 145.50(12) . 2_646 ?
O15 In2 O11 73.13(11) . . ?
O15 In2 O13 74.09(11) . . ?
C1 O1 In1 115.8(3) . . ?
C1 O2 In2 115.2(3) . 2_656 ?
C2 O3 In1 113.7(3) . . ?
C2 O4 In2 116.0(3) . 2_656 ?
C3 O5 In1 111.5(3) . . ?
C4 O7 In2 115.0(3) . . ?
C5 O9 In2 117.0(3) . . ?
C5 O10 In1 114.8(3) . 1_554 ?
C6 O11 In2 114.2(3) . . ?
C6 O12 In1 118.4(3) . 1_554 ?
C7 O13 In2 115.2(3) . . ?
C7 O14 In1 116.7(3) . 2_546 ?
C8 O15 In2 116.7(3) . . ?
C8 O16 In1 115.7(3) . 2_546 ?
O1 C1 O2 125.6(4) . . ?
O1 C1 C2 117.4(3) . . ?
O2 C1 C2 117.0(3) . . ?
O3 C2 O4 124.9(4) . . ?
O3 C2 C1 117.7(3) . . ?
O4 C2 C1 117.4(3) . . ?
O5 C3 C4 116.4(4) . . ?
O6 C3 O5 124.8(4) . . ?
O6 C3 C4 118.9(4) . . ?
O7 C4 C3 115.3(4) . . ?
O8 C4 O7 126.0(4) . . ?
O8 C4 C3 118.6(4) . . ?
O9 C5 C6 116.9(3) . . ?
O10 C5 O9 125.8(4) . . ?
O10 C5 C6 117.2(3) . . ?
O11 C6 O12 126.4(4) . . ?
O11 C6 C5 117.0(3) . . ?
O12 C6 C5 116.5(4) . . ?
O13 C7 O14 126.5(4) . . ?
O13 C7 C8 116.7(3) . . ?
O14 C7 C8 116.8(3) . . ?
O15 C8 C7 117.0(3) . . ?
O16 C8 O15 125.4(4) . . ?
O16 C8 C7 117.6(3) . . ?
C9 N1 H1 107.9 . . ?
C9 N1 C10 110.7(6) . . ?
C9 N1 C11 112.6(5) . . ?
C10 N1 H1 107.9 . . ?
C10 N1 C11 109.7(5) . . ?
C11 N1 H1 107.9 . . ?
C13 N2 C12 109.5(5) . . ?
C13 N2 C14 112.9(6) . . ?
C14 N2 C12 109.2(6) . . ?
C15 N3 H3 108.7 . . ?
C15 N3 C17 114.4(5) . . ?
C16 N3 H3 108.7 . . ?
C16 N3 C15 105.8(6) . . ?
C16 N3 C17 110.4(7) . . ?
C17 N3 H3 108.7 . . ?
N1 C9 H9A 109.5 . . ?
N1 C9 H9B 109.5 . . ?
N1 C9 H9C 109.5 . . ?
H9A C9 H9B 109.5 . . ?
H9A C9 H9C 109.5 . . ?
H9B C9 H9C 109.5 . . ?
N1 C10 H10A 109.5 . . ?
N1 C10 H10B 109.5 . . ?
N1 C10 H10C 109.5 . . ?
H10A C10 H10B 109.5 . . ?
H10A C10 H10C 109.5 . . ?
H10B C10 H10C 109.5 . . ?
N1 C11 H11A 109.5 . . ?
N1 C11 H11B 109.5 . . ?
H11A C11 H11B 108.1 . . ?
C12 C11 N1 110.7(5) . . ?
C12 C11 H11A 109.5 . . ?
C12 C11 H11B 109.5 . . ?
N2 C12 C11 108.6(5) . . ?
N2 C12 H12A 110.0 . . ?
N2 C12 H12B 110.0 . . ?
C11 C12 H12A 110.0 . . ?
C11 C12 H12B 110.0 . . ?
H12A C12 H12B 108.4 . . ?
N2 C13 H13A 109.5 . . ?
N2 C13 H13B 109.5 . . ?
N2 C13 H13C 109.5 . . ?
H13A C13 H13B 109.5 . . ?
H13A C13 H13C 109.5 . . ?
H13B C13 H13C 109.5 . . ?
N2 C14 H14A 108.9 . . ?
N2 C14 H14B 108.9 . . ?
H14A C14 H14B 107.7 . . ?
C15 C14 N2 113.3(6) . . ?
C15 C14 H14A 108.9 . . ?
C15 C14 H14B 108.9 . . ?
N3 C15 H15A 109.1 . . ?
N3 C15 H15B 109.1 . . ?
C14 C15 N3 112.6(5) . . ?
C14 C15 H15A 109.1 . . ?
C14 C15 H15B 109.1 . . ?
H15A C15 H15B 107.8 . . ?
N3 C16 H16A 109.5 . . ?
N3 C16 H16B 109.5 . . ?
N3 C16 H16C 109.5 . . ?
H16A C16 H16B 109.5 . . ?
H16A C16 H16C 109.5 . . ?
H16B C16 H16C 109.5 . . ?
N3 C17 H17A 109.5 . . ?
N3 C17 H17B 109.5 . . ?
N3 C17 H17C 109.5 . . ?
H17A C17 H17B 109.5 . . ?
H17A C17 H17C 109.5 . . ?
H17B C17 H17C 109.5 . . ?

loop_
_geom_bond_atom_site_label_1
_geom_bond_atom_site_label_2
_geom_bond_distance
_geom_bond_site_symmetry_2
_geom_bond_publ_flag
In1 O1 2.195(3) . ?
In1 O3 2.247(3) . ?
In1 O5 2.117(3) . ?
In1 O10 2.318(3) 1_556 ?
In1 O12 2.193(3) 1_556 ?
In1 O14 2.246(3) 2_556 ?
In1 O16 2.272(3) 2_556 ?
In2 O2 2.263(3) 2_646 ?
In2 O4 2.231(3) 2_646 ?
In2 O7 2.146(3) . ?
In2 O9 2.174(3) . ?
In2 O11 2.284(3) . ?
In2 O13 2.245(3) . ?
In2 O15 2.193(3) . ?
O1 C1 1.244(5) . ?
O2 C1 1.254(5) . ?
O3 C2 1.244(5) . ?
O4 C2 1.250(5) . ?
O5 C3 1.274(5) . ?
O6 C3 1.226(5) . ?
O7 C4 1.279(5) . ?
O8 C4 1.226(6) . ?
O9 C5 1.264(5) . ?
O10 C5 1.231(5) . ?
O11 C6 1.242(5) . ?
O12 C6 1.256(5) . ?
O13 C7 1.246(5) . ?
O14 C7 1.249(5) . ?
O15 C8 1.253(5) . ?
O16 C8 1.241(5) . ?
C1 C2 1.551(5) . ?
C3 C4 1.533(6) . ?
C5 C6 1.541(5) . ?
C7 C8 1.545(5) . ?
N1 H1 0.9800 . ?
N1 C9 1.449(8) . ?
N1 C10 1.470(8) . ?
N1 C11 1.528(7) . ?
N2 C12 1.465(8) . ?
N2 C13 1.458(9) . ?
N2 C14 1.461(8) . ?
N3 H3 0.9800 . ?
N3 C15 1.471(7) . ?
N3 C16 1.459(8) . ?
N3 C17 1.476(8) . ?
C9 H9A 0.9600 . ?
C9 H9B 0.9600 . ?
C9 H9C 0.9600 . ?
C10 H10A 0.9600 . ?
C10 H10B 0.9600 . ?
C10 H10C 0.9600 . ?
C11 H11A 0.9700 . ?
C11 H11B 0.9700 . ?
C11 C12 1.503(8) . ?
C12 H12A 0.9700 . ?
C12 H12B 0.9700 . ?
C13 H13A 0.9600 . ?
C13 H13B 0.9600 . ?
C13 H13C 0.9600 . ?
C14 H14A 0.9700 . ?
C14 H14B 0.9700 . ?
C14 C15 1.443(9) . ?
C15 H15A 0.9700 . ?
C15 H15B 0.9700 . ?
C16 H16A 0.9600 . ?
C16 H16B 0.9600 . ?
C16 H16C 0.9600 . ?
C17 H17A 0.9600 . ?
C17 H17B 0.9600 . ?
C17 H17C 0.9600 . ?

loop_
_geom_hbond_atom_site_label_D
_geom_hbond_atom_site_label_H
_geom_hbond_atom_site_label_A
_geom_hbond_distance_DH
_geom_hbond_distance_HA
_geom_hbond_distance_DA
_geom_hbond_angle_DHA
_geom_hbond_site_symmetry_A
_geom_hbond_publ_flag
N1 H1 O8 0.98 1.91 2.808(5) 150.2 . yes
N3 H3 O3 0.98 2.48 3.246(6) 134.9 2_646 yes
N3 H3 O4 0.98 2.49 3.249(6) 133.7 2_646 yes

loop_
_geom_torsion_atom_site_label_1
_geom_torsion_atom_site_label_2
_geom_torsion_atom_site_label_3
_geom_torsion_atom_site_label_4
_geom_torsion
_geom_torsion_site_symmetry_1
_geom_torsion_site_symmetry_2
_geom_torsion_site_symmetry_3
_geom_torsion_site_symmetry_4
_geom_torsion_publ_flag
In1 O1 C1 O2 -179.7(3) . . . . ?
In1 O1 C1 C2 0.5(4) . . . . ?
In1 O3 C2 O4 -172.5(3) . . . . ?
In1 O3 C2 C1 7.2(4) . . . . ?
In1 O5 C3 O6 -6.9(5) . . . . ?
In1 O5 C3 C4 174.3(3) . . . . ?
In1 O10 C5 O9 -178.6(3) 1_554 . . . ?
In1 O10 C5 C6 3.3(5) 1_554 . . . ?
In1 O12 C6 O11 174.0(4) 1_554 . . . ?
In1 O12 C6 C5 -7.8(5) 1_554 . . . ?
In1 O14 C7 O13 175.0(4) 2_546 . . . ?
In1 O14 C7 C8 -4.4(5) 2_546 . . . ?
In1 O16 C8 O15 179.2(4) 2_546 . . . ?
In1 O16 C8 C7 -2.1(5) 2_546 . . . ?
In2 O2 C1 O1 179.5(3) 2_656 . . . ?
In2 O2 C1 C2 -0.8(4) 2_656 . . . ?
In2 O4 C2 O3 -171.3(3) 2_656 . . . ?
In2 O4 C2 C1 9.0(4) 2_656 . . . ?
In2 O7 C4 O8 3.0(6) . . . . ?
In2 O7 C4 C3 -175.4(3) . . . . ?
In2 O9 C5 O10 172.1(3) . . . . ?
In2 O9 C5 C6 -9.8(5) . . . . ?
In2 O11 C6 O12 -176.7(4) . . . . ?
In2 O11 C6 C5 5.2(5) . . . . ?
In2 O13 C7 O14 174.1(4) . . . . ?
In2 O13 C7 C8 -6.5(4) . . . . ?
In2 O15 C8 O16 179.8(4) . . . . ?
In2 O15 C8 C7 1.2(5) . . . . ?
O1 C1 C2 O3 -5.6(5) . . . . ?
O1 C1 C2 O4 174.2(4) . . . . ?
O2 C1 C2 O3 174.7(4) . . . . ?
O2 C1 C2 O4 -5.6(5) . . . . ?
O5 C3 C4 O7 -42.1(5) . . . . ?
O5 C3 C4 O8 139.4(4) . . . . ?
O6 C3 C4 O7 139.1(4) . . . . ?
O6 C3 C4 O8 -39.4(6) . . . . ?
O9 C5 C6 O11 2.8(6) . . . . ?
O9 C5 C6 O12 -175.5(4) . . . . ?
O10 C5 C6 O11 -178.9(4) . . . . ?
O10 C5 C6 O12 2.8(6) . . . . ?
O13 C7 C8 O15 3.8(5) . . . . ?
O13 C7 C8 O16 -175.0(4) . . . . ?
O14 C7 C8 O15 -176.7(4) . . . . ?
O14 C7 C8 O16 4.5(5) . . . . ?
N1 C11 C12 N2 156.6(5) . . . . ?
N2 C14 C15 N3 -44.8(9) . . . . ?
C9 N1 C11 C12 64.8(7) . . . . ?
C10 N1 C11 C12 -171.4(5) . . . . ?
C12 N2 C14 C15 153.0(6) . . . . ?
C13 N2 C12 C11 76.1(6) . . . . ?
C13 N2 C14 C15 -84.9(7) . . . . ?
C14 N2 C12 C11 -159.8(5) . . . . ?
C16 N3 C15 C14 145.4(7) . . . . ?
C17 N3 C15 C14 -92.8(7) . . . . ?
